data_4329528
loop_
_publ_author_name
'Martin D. Peel'
'Stephen P. Thompson'
'Aziz Daoud-Aladine'
'Sharon E. Ashbrook'
'Philip Lightfoot'

_publ_section_title
;
 New Twists on the Perovskite Theme: Crystal Structures of the Elusive
 Phases R and S of NaNbO3
;
_journal_name_full 'Inorganic Chemistry'
_journal_page_first 6876
_journal_page_last 6889
_journal_paper_doi 10.1021/ic3006585
_journal_volume 51
_journal_year 2012
_chemical_formula_sum 'Na Nb O3'
_chemical_formula_weight 163.89
_space_group_IT_number 59
_symmetry_cell_setting orthorhombic
_symmetry_space_group_name_Hall '-P 2ab 2a'
_symmetry_space_group_name_H-M 'P m m n :2'
_cell_angle_alpha 90.0
_cell_angle_beta 90.0
_cell_angle_gamma 90.0
_cell_formula_units_Z 16
_cell_length_a 7.85684(4)
_cell_length_b 7.86748(7)
_cell_length_c 15.72795(13)
_cell_volume 972.200(13)
_computing_structure_refinement GSAS
_pd_block_id 2011-11-10T16:38|PMMN-UNRESTR_phase1|test||
_pd_phase_name Pmmn
_refine_ls_goodness_of_fit_all 1.34
_refine_ls_matrix_type full
_refine_ls_number_parameters 47
_refine_ls_number_restraints 0
_refine_ls_shift/su_max 5.29
_refine_ls_shift/su_mean 0.74
_cod_data_source_file ic3006585_si_007.cif
_cod_data_source_block PMMN-UNRESTR_phase_1
_cod_original_cell_volume 972.201(5)
_cod_original_sg_symbol_H-M 'P m m n'
_cod_database_code 4329528

loop_
_symmetry_equiv_pos_site_id
_symmetry_equiv_pos_as_xyz
1 +x,+y,+z
2 -x+1/2,+y,+z
3 +x,-y+1/2,+z
4 -x+1/2,-y+1/2,+z
-1 -x,-y,-z
-2 +x+1/2,-y,-z
-3 -x,+y+1/2,-z
-4 +x+1/2,+y+1/2,-z

loop_
_atom_site_type_symbol
_atom_site_label
_atom_site_fract_x
_atom_site_fract_y
_atom_site_fract_z
_atom_site_occupancy
_atom_site_thermal_displace_type
_atom_site_U_iso_or_equiv
_atom_site_symmetry_multiplicity
Na Na1 0.25 0.25 0.122(5) 1.0 Uiso 0.0413(9) 2
Na Na2 0.25 0.25 0.376(5) 1.0 Uiso 0.0413(9) 2
Na Na3 0.25 0.25 0.619(5) 1.0 Uiso 0.0413(9) 2
Na Na4 0.25 0.25 0.875(4) 1.0 Uiso 0.0413(9) 2
Na Na5 0.25 0.75 0.129(5) 1.0 Uiso 0.0413(9) 2
Na Na6 0.25 0.75 0.376(4) 1.0 Uiso 0.0413(9) 2
Na Na7 0.25 0.75 0.626(5) 1.0 Uiso 0.0413(9) 2
Na Na8 0.25 0.75 0.873(4) 1.0 Uiso 0.0413(9) 2
Nb Nb1 0.0 0.0 0.0 1.0 Uiso 0.01022(19) 4
Nb Nb2 0.0010(18) 0.0001(6) 0.2501(5) 1.0 Uiso 0.01022(19) 8
Nb Nb3 0.0 0.0 0.5 1.0 Uiso 0.01022(19) 4
O O1 0.25 0.0002(16) -0.0165(9) 1.0 Uiso 0.02031(26) 4
O O2 0.25 -0.0319(23) 0.2635(10) 1.0 Uiso 0.02031(26) 4
O O3 0.25 0.0377(19) 0.4944(11) 1.0 Uiso 0.02031(26) 4
O O4 0.25 -0.0342(21) 0.7674(9) 1.0 Uiso 0.02031(26) 4
O O5 0.0212(15) -0.0165(14) 0.1244(11) 1.0 Uiso 0.02031(26) 8
O O6 -0.0220(15) -0.0047(13) 0.3755(13) 1.0 Uiso 0.02031(26) 8
O O7 0.0052(15) 0.25 0.0100(10) 1.0 Uiso 0.02031(26) 4
O O8 0.0307(26) 0.25 0.2585(10) 1.0 Uiso 0.02031(26) 4
O O9 -0.0357(20) 0.25 0.4981(11) 1.0 Uiso 0.02031(26) 4
O O10 0.0356(24) 0.25 0.7439(10) 1.0 Uiso 0.02031(26) 4

loop_
_atom_type_symbol
_atom_type_number_in_cell
Na 16.0
Nb 16.0
O 48.0
